data_4074282
loop_
_publ_author_name
'Esteruelas, Miguel A.'
'Fern\'andez-Alvarez, Francisco J.'
'L\'opez, Ana M.'
'O\~nate, Enrique'
'Ruiz-S\'anchez, Pilar'

_publ_section_title
;
 Iridium(I), Iridium(III), and Iridium(V) Complexes Containing the
 (2-Methoxyethyl)cyclopentadienyl Ligand&#x2020;
;
_journal_issue 21
_journal_name_full Organometallics
_journal_page_first 5131
_journal_paper_doi 10.1021/om060511f
_journal_volume 25
_journal_year 2006
_chemical_formula_sum 'C16 H23 I3 Ir2 O2'
_chemical_formula_weight 1012.44
_chemical_name_systematic
; 
 ? 
;
_space_group_IT_number 15
_symmetry_cell_setting monoclinic
_symmetry_space_group_name_Hall '-C 2yc'
_symmetry_space_group_name_H-M 'C 1 2/c 1'
_atom_sites_solution_hydrogens geom
_atom_sites_solution_primary direct
_atom_sites_solution_secondary difmap
_audit_creation_method SHELXL-97
_cell_angle_alpha 90.00
_cell_angle_beta 96.276(2)
_cell_angle_gamma 90.00
_cell_formula_units_Z 4
_cell_length_a 13.9744(13)
_cell_length_b 14.0514(13)
_cell_length_c 10.1937(10)
_cell_measurement_reflns_used 2799
_cell_measurement_temperature 100(2)
_cell_measurement_theta_max 27
_cell_measurement_theta_min 2.5
_cell_volume 1989.6(3)
_computing_cell_refinement 'SAINT+ v. 6.02 (Bruker AXS, 1999)'
_computing_data_collection 'SMART v. 5.625 (Bruker AXS, 2000)'
_computing_data_reduction 'SAINT+ v. 6.02 (Bruker AXS, 1999)'
_computing_molecular_graphics 'XP, SHELXTL v. 6.1 (Bruker, 2000)'
_computing_publication_material 'XCIF, SHELXTL v. 6.1 (Bruker, 2000)'
_computing_structure_refinement 'SHELXL-97 (Sheldrick, 1997)'
_computing_structure_solution 'SHELXS-97 (Sheldrick, 1990)'
_diffrn_ambient_temperature 100(2)
_diffrn_detector_area_resol_mean 8.26
_diffrn_measured_fraction_theta_full 0.995
_diffrn_measured_fraction_theta_max 0.945
_diffrn_measurement_device_type 'Bruker SMART APEX CCD system'
_diffrn_measurement_method '\w rotations with narrow frames'
_diffrn_radiation_monochromator graphite
_diffrn_radiation_source 'normal-focus sealed tube'
_diffrn_radiation_type MoK\a
_diffrn_radiation_wavelength 0.71073
_diffrn_reflns_av_R_equivalents 0.0513
_diffrn_reflns_av_sigmaI/netI 0.0580
_diffrn_reflns_limit_h_max 18
_diffrn_reflns_limit_h_min -18
_diffrn_reflns_limit_k_max 18
_diffrn_reflns_limit_k_min -18
_diffrn_reflns_limit_l_max 13
_diffrn_reflns_limit_l_min -13
_diffrn_reflns_number 11800
_diffrn_reflns_theta_full 27.50
_diffrn_reflns_theta_max 28.45
_diffrn_reflns_theta_min 2.06
_diffrn_standards_decay_% 'no decay'
_exptl_absorpt_coefficient_mu 18.024
_exptl_absorpt_correction_T_max 0.767
_exptl_absorpt_correction_T_min 0.446
_exptl_absorpt_correction_type multi-scan
_exptl_absorpt_process_details
;
 Absorption correction performed with SADABS program. This is based on the
method of Blessing: Blessing, R. H., Acta Crystallogr., Sect. A 1995, 51, 33.
;
_exptl_crystal_colour black
_exptl_crystal_density_diffrn 3.380
_exptl_crystal_density_method 'not measured'
_exptl_crystal_description needle
_exptl_crystal_F_000 1792
_exptl_crystal_size_max 0.14
_exptl_crystal_size_mid 0.04
_exptl_crystal_size_min 0.02
_refine_diff_density_max 1.373
_refine_diff_density_min -1.266
_refine_diff_density_rms 0.253
_refine_ls_extinction_method none
_refine_ls_goodness_of_fit_ref 0.917
_refine_ls_hydrogen_treatment mixed
_refine_ls_matrix_type full
_refine_ls_number_parameters 108
_refine_ls_number_reflns 2377
_refine_ls_number_restraints 0
_refine_ls_restrained_S_all 0.917
_refine_ls_R_factor_all 0.0438
_refine_ls_R_factor_gt 0.0295
_refine_ls_shift/su_max 0.003
_refine_ls_shift/su_mean 0.000
_refine_ls_structure_factor_coef Fsqd
_refine_ls_weighting_details 'calc w=1/[\s^2^(Fo^2^)+(0.0136P)^2^+0.0000P] where P=(Fo^2^+2Fc^2^)/3'
_refine_ls_weighting_scheme calc
_refine_ls_wR_factor_gt 0.0468
_refine_ls_wR_factor_ref 0.0489
_reflns_number_gt 1854
_reflns_number_total 2377
_reflns_threshold_expression >2sigma(I)
_cod_data_source_file om060511fsi20060713_080658.cif
_cod_data_source_block mae58a1s
_cod_database_code 4074282

loop_
_symmetry_equiv_pos_as_xyz
'x, y, z'
'-x, y, -z+1/2'
'x+1/2, y+1/2, z'
'-x+1/2, y+1/2, -z+1/2'
'-x, -y, -z'
'x, -y, z-1/2'
'-x+1/2, -y+1/2, -z'
'x+1/2, -y+1/2, z-1/2'

loop_
_atom_site_label
_atom_site_type_symbol
_atom_site_fract_x
_atom_site_fract_y
_atom_site_fract_z
_atom_site_U_iso_or_equiv
_atom_site_adp_type
_atom_site_occupancy
_atom_site_symmetry_multiplicity
_atom_site_calc_flag
_atom_site_refinement_flags
H01 H 0.5000 0.695(7) 0.2500 0.03(3) Uiso 1 2 d S
Ir Ir 0.55127(2) 0.66191(2) 0.13131(3) 0.01290(8) Uani 1 1 d .
I1 I 0.38398(3) 0.67939(3) -0.02429(4) 0.01696(12) Uani 1 1 d .
I2 I 0.5000 0.50506(5) 0.2500 0.01480(15) Uani 1 2 d S
O O 0.8951(4) 0.5368(4) 0.1150(5) 0.0249(13) Uani 1 1 d .
C1 C 0.7058(5) 0.6333(5) 0.1561(7) 0.0172(17) Uani 1 1 d .
C2 C 0.6671(5) 0.6142(6) 0.0246(7) 0.0198(18) Uani 1 1 d .
H2 H 0.6674 0.5540 -0.0178 0.024 Uiso 1 1 calc R
C3 C 0.6285(5) 0.6980(5) -0.0328(7) 0.0191(17) Uani 1 1 d .
H3 H 0.5993 0.7048 -0.1209 0.023 Uiso 1 1 calc R
C4 C 0.6407(5) 0.7723(5) 0.0645(7) 0.0189(17) Uani 1 1 d .
H4 H 0.6208 0.8367 0.0531 0.023 Uiso 1 1 calc R
C5 C 0.6886(5) 0.7306(5) 0.1822(7) 0.0166(16) Uani 1 1 d .
H5 H 0.7058 0.7625 0.2635 0.020 Uiso 1 1 calc R
C6 C 0.7598(5) 0.5628(5) 0.2485(8) 0.0201(18) Uani 1 1 d .
H6A H 0.7355 0.4978 0.2269 0.024 Uiso 1 1 calc R
H6B H 0.7477 0.5772 0.3403 0.024 Uiso 1 1 calc R
C7 C 0.8692(5) 0.5662(6) 0.2380(8) 0.0233(19) Uani 1 1 d .
H7A H 0.8922 0.6321 0.2551 0.028 Uiso 1 1 calc R
H7B H 0.9024 0.5250 0.3076 0.028 Uiso 1 1 calc R
C8 C 0.8934(6) 0.4366(5) 0.1003(8) 0.0232(19) Uani 1 1 d .
H8A H 0.9235 0.4069 0.1815 0.035 Uiso 1 1 calc R
H8B H 0.9289 0.4186 0.0263 0.035 Uiso 1 1 calc R
H8C H 0.8265 0.4149 0.0829 0.035 Uiso 1 1 calc R

loop_
_atom_site_aniso_label
_atom_site_aniso_U_11
_atom_site_aniso_U_22
_atom_site_aniso_U_33
_atom_site_aniso_U_23
_atom_site_aniso_U_13
_atom_site_aniso_U_12
Ir 0.00862(14) 0.01491(14) 0.01512(14) 0.00048(13) 0.00108(10) -0.00030(13)
I1 0.0118(2) 0.0198(3) 0.0186(3) 0.0006(2) -0.00124(19) 0.0010(2)
I2 0.0116(3) 0.0158(4) 0.0168(3) 0.000 0.0010(3) 0.000
O 0.030(4) 0.019(3) 0.027(3) 0.001(2) 0.011(3) 0.003(3)
C1 0.009(4) 0.023(4) 0.021(4) 0.000(3) 0.006(3) -0.007(3)
C2 0.009(4) 0.029(5) 0.020(4) -0.009(3) 0.001(3) -0.003(3)
C3 0.010(4) 0.030(5) 0.018(4) -0.004(3) 0.004(3) -0.004(3)
C4 0.012(4) 0.020(4) 0.026(4) 0.007(3) 0.008(3) -0.003(3)
C5 0.007(4) 0.022(4) 0.021(4) -0.006(3) 0.003(3) -0.006(3)
C6 0.013(4) 0.020(4) 0.026(4) 0.008(3) -0.003(3) 0.002(3)
C7 0.009(4) 0.031(5) 0.030(5) -0.005(4) 0.002(4) 0.004(3)
C8 0.018(5) 0.025(5) 0.026(5) 0.004(4) -0.002(4) 0.007(4)

loop_
_atom_type_symbol
_atom_type_description
_atom_type_scat_dispersion_real
_atom_type_scat_dispersion_imag
_atom_type_scat_source
C C 0.0033 0.0016 'International Tables Vol C Tables 4.2.6.8 and 6.1.1.4'
H H 0.0000 0.0000 'International Tables Vol C Tables 4.2.6.8 and 6.1.1.4'
O O 0.0106 0.0060 'International Tables Vol C Tables 4.2.6.8 and 6.1.1.4'
I I -0.4742 1.8119 'International Tables Vol C Tables 4.2.6.8 and 6.1.1.4'
Ir Ir -1.4442 7.9887 'International Tables Vol C Tables 4.2.6.8 and 6.1.1.4'

loop_
_geom_angle_atom_site_label_1
_geom_angle_atom_site_label_2
_geom_angle_atom_site_label_3
_geom_angle
_geom_angle_site_symmetry_1
_geom_angle_site_symmetry_3
C3 Ir C4 39.1(3) . .
C3 Ir C2 37.9(3) . .
C4 Ir C2 64.5(3) . .
C3 Ir C5 64.7(3) . .
C4 Ir C5 38.9(3) . .
C2 Ir C5 64.1(3) . .
C3 Ir C1 63.8(3) . .
C4 Ir C1 64.4(3) . .
C2 Ir C1 38.1(2) . .
C5 Ir C1 38.1(3) . .
C3 Ir I2 137.4(2) . .
C4 Ir I2 160.1(2) . .
C2 Ir I2 103.1(2) . .
C5 Ir I2 122.63(19) . .
C1 Ir I2 96.16(18) . .
C3 Ir I1 89.9(2) . .
C4 Ir I1 104.2(2) . .
C2 Ir I1 112.56(19) . .
C5 Ir I1 142.49(19) . .
C1 Ir I1 150.46(19) . .
I2 Ir I1 94.830(14) . .
C3 Ir Ir 166.20(19) . 2_655
C4 Ir Ir 127.8(2) . 2_655
C2 Ir Ir 151.1(2) . 2_655
C5 Ir Ir 107.57(19) . 2_655
C1 Ir Ir 117.96(19) . 2_655
I2 Ir Ir 56.262(10) . 2_655
I1 Ir Ir 90.854(18) . 2_655
C3 Ir H01 149(3) . .
C4 Ir H01 112(3) . .
C2 Ir H01 158.2(4) . .
C5 Ir H01 98.9(18) . .
C1 Ir H01 120.2(2) . .
I2 Ir H01 74(3) . .
I1 Ir H01 89.3(3) . .
Ir Ir H01 17(3) 2_655 .
Ir I2 Ir 67.48(2) 2_655 .
C7 O C8 112.6(6) . .
C2 C1 C5 107.8(7) . .
C2 C1 C6 125.4(7) . .
C5 C1 C6 126.8(7) . .
C2 C1 Ir 69.8(4) . .
C5 C1 Ir 70.0(4) . .
C6 C1 Ir 127.8(5) . .
C3 C2 C1 109.1(7) . .
C3 C2 Ir 70.8(4) . .
C1 C2 Ir 72.1(4) . .
C3 C2 H2 125.5 . .
C1 C2 H2 125.5 . .
Ir C2 H2 123.2 . .
C2 C3 C4 108.2(7) . .
C2 C3 Ir 71.3(4) . .
C4 C3 Ir 70.5(4) . .
C2 C3 H3 125.9 . .
C4 C3 H3 125.9 . .
Ir C3 H3 124.0 . .
C5 C4 C3 106.8(7) . .
C5 C4 Ir 71.0(4) . .
C3 C4 Ir 70.4(4) . .
C5 C4 H4 126.6 . .
C3 C4 H4 126.6 . .
Ir C4 H4 123.7 . .
C1 C5 C4 108.1(6) . .
C1 C5 Ir 71.9(4) . .
C4 C5 Ir 70.2(4) . .
C1 C5 H5 126.0 . .
C4 C5 H5 126.0 . .
Ir C5 H5 123.7 . .
C1 C6 C7 111.5(6) . .
C1 C6 H6A 109.3 . .
C7 C6 H6A 109.3 . .
C1 C6 H6B 109.3 . .
C7 C6 H6B 109.3 . .
H6A C6 H6B 108.0 . .
O C7 C6 113.9(6) . .
O C7 H7A 108.8 . .
C6 C7 H7A 108.8 . .
O C7 H7B 108.8 . .
C6 C7 H7B 108.8 . .
H7A C7 H7B 107.7 . .
O C8 H8A 109.5 . .
O C8 H8B 109.5 . .
H8A C8 H8B 109.5 . .
O C8 H8C 109.5 . .
H8A C8 H8C 109.5 . .
H8B C8 H8C 109.5 . .

loop_
_geom_bond_atom_site_label_1
_geom_bond_atom_site_label_2
_geom_bond_distance
_geom_bond_site_symmetry_2
Ir C3 2.148(7) .
Ir C4 2.149(7) .
Ir C2 2.154(7) .
Ir C5 2.160(7) .
Ir C1 2.184(7) .
Ir I2 2.6504(6) .
Ir I1 2.6890(6) .
Ir Ir 2.9440(6) 2_655
Ir H01 1.54(3) .
I2 Ir 2.6504(6) 2_655
O C7 1.405(9) .
O C8 1.416(8) .
C1 C2 1.415(9) .
C1 C5 1.419(10) .
C1 C6 1.510(10) .
C2 C3 1.397(10) .
C2 H2 0.9500 .
C3 C4 1.438(10) .
C3 H3 0.9500 .
C4 C5 1.434(9) .
C4 H4 0.9500 .
C5 H5 0.9500 .
C6 C7 1.545(10) .
C6 H6A 0.9900 .
C6 H6B 0.9900 .
C7 H7A 0.9900 .
C7 H7B 0.9900 .
C8 H8A 0.9800 .
C8 H8B 0.9800 .
C8 H8C 0.9800 .
